data_8103622
loop_
_publ_author_name
'Rapoport, P.A.'
'Burnham, C.W.'

_publ_section_title
;
 Ferrobustamite. The crystal structures of two Ca, Fe bustamite-type
 pyroxenoids
;
_journal_name_full
;
Zeitschrift fuer Kristallographie, Kristallgeometrie, Kristallphysik, 
Kristallchemie (-144,1977)
;
_journal_page_first 419
_journal_page_last 438
_journal_volume 138
_journal_year 1973
_chemical_compound_source Synthetic
_chemical_formula_sum 'Ca Fe O6 Si2'
_chemical_name_mineral Ferrobustamite
_chemical_name_systematic '(Ca Fe) (Si O3)2'
_space_group_IT_number 2
_symmetry_space_group_name_Hall '-P 1 (-x,-1/2*y+1/2*z,1/2*y+1/2*z)'
_symmetry_space_group_name_H-M 'A -1'
_cell_angle_alpha 90.367
_cell_angle_beta 95.317
_cell_angle_gamma 103.967
_cell_formula_units_Z 6
_cell_length_a 7.691
_cell_length_b 7.112
_cell_length_c 13.765
_cell_volume 727.197
_citation_journal_id_ASTM ZEKGAX
_database_code_amcsd 0020117
_exptl_crystal_density_diffrn 3.398
_cod_data_source_file Rapoport_ZEKGAX_1973_1019.cif
_cod_data_source_block Ca1Fe1O6Si2
_cod_original_cell_volume 727.1967
_cod_original_sg_symbol_H-M 'P -1 (-a,-b+c,b+c)'
_cod_original_formula_sum 'Ca1 Fe1 O6 Si2'
_cod_database_code 8103622

loop_
_space_group_symop_operation_xyz
x,y,z
-x,-y,-z
x,y+1/2,z+1/2
-x,-y+1/2,-z+1/2

loop_
_atom_site_label
_atom_site_type_symbol
_atom_site_fract_x
_atom_site_fract_y
_atom_site_fract_z
_atom_site_occupancy
_atom_site_U_iso_or_equiv
Si1 Si+4 0.1751 0.3904 0.6368 1 0.0
Fe1 Fe+2 0.2067 0.4266 0.3731 0.77 0.0
Fe3 Fe+2 0.5 0.25 0.25 0.93 0.0
O1 O-2 0.4304 0.2376 0.4011 1 0.0
Ca1 Ca+2 0.2067 0.4266 0.3731 0.23 0.0
Si3 Si+4 0.3935 0.7179 0.5226 1 0.0
O3 O-2 0.3141 0.4724 0.7312 1 0.0
Fe4 Fe+2 0.5 0.75 0.25 0.08 0.0
O8 O-2 0.274 0.88 0.5388 1 0.0
Fe2 Fe+2 0.1989 0.9391 0.3759 0.22 0.0
O2 O-2 0.4021 0.7096 0.4068 1 0.0
O9 O-2 0.1866 0.1703 0.6176 1 0.0
O7 O-2 0.254 0.5108 0.5424 1 0.0
O6 O-2 0.0295 0.1638 0.3744 1 0.0
Si2 Si+4 0.1775 0.9426 0.6312 1 0.0
Ca4 Ca+2 0.5 0.75 0.25 0.92 0.0
Ca2 Ca+2 0.1989 0.9391 0.3759 0.78 0.0
Ca3 Ca+2 0.5 0.25 0.25 0.07 0.0
O4 O-2 0.3032 0.9279 0.7303 1 0.0
O5 O-2 0.0276 0.6155 0.351 1 0.0

loop_
_cod_related_entry_id
_cod_related_entry_database
_cod_related_entry_code
1 AMCSD 0020117
